data_7217312
loop_
_publ_author_name
'Andro\<s, Lidija'
'Juric, Marijana'
'Popovi\'c, Jasminka'
'Planinic, Pavica'

_publ_section_title
;
 New Fe-Ta and Co-Ta oxalate complexes: structural characterization and
 thermal behaviour -- formation of mixed-metal oxides
;
_journal_name_full 'RSC Advances'
_journal_paper_doi 10.1039/C4RA05855K
_journal_year 2014
_chemical_compound_source 'synthesis as described'
_chemical_formula_moiety 'C44 H31 Fe1 N6 O14 Ta1'
_chemical_formula_sum 'C44 H31 Fe N6 O14 Ta'
_chemical_formula_weight 1104.55
_chemical_name_systematic
;
 ?
;
_space_group_IT_number 2
_symmetry_cell_setting triclinic
_symmetry_Int_Tables_number 2
_symmetry_space_group_name_Hall '-P 1'
_symmetry_space_group_name_H-M 'P -1'
_atom_sites_solution_hydrogens geom
_atom_sites_solution_primary direct
_atom_sites_solution_secondary difmap
_audit_creation_date 2013-06-06T13:40:19-00:00
_audit_creation_method 'WinGX routine CIF_UPDATE'
_cell_angle_alpha 108.799(5)
_cell_angle_beta 92.492(5)
_cell_angle_gamma 108.397(5)
_cell_formula_units_Z 2
_cell_length_a 11.424(5)
_cell_length_b 12.763(5)
_cell_length_c 15.546(5)
_cell_measurement_reflns_used 0
_cell_measurement_temperature 293(2)
_cell_measurement_theta_max 0
_cell_measurement_theta_min 0
_cell_measurement_wavelength 1.54179
_cell_volume 2009.3(13)
_computing_molecular_graphics 'Ortep-3 for Windows (Farrugia, 1997)'
_computing_publication_material 'WinGX publication routines (Farrugia, 1999)'
_computing_structure_refinement 'SHELXL-97 (Sheldrick, 1997)'
_computing_structure_solution 'SHELXS-97 (Sheldrick, 1990)'
_diffrn_ambient_temperature 293(2)
_diffrn_measured_fraction_theta_full 0.988
_diffrn_measured_fraction_theta_max 0.988
_diffrn_measurement_device '\k-geometry diffractometer'
_diffrn_measurement_device_type 'Xcalibur, Ruby'
_diffrn_measurement_method 'CCD, \w scans'
_diffrn_radiation_monochromator graphite
_diffrn_radiation_probe x-ray
_diffrn_radiation_source 'Enhance (Cu) X-ray Source'
_diffrn_radiation_type CuK\a
_diffrn_radiation_wavelength 1.54179
_diffrn_reflns_av_R_equivalents 0.0504
_diffrn_reflns_av_unetI/netI 0.0432
_diffrn_reflns_limit_h_max 14
_diffrn_reflns_limit_h_min -11
_diffrn_reflns_limit_k_max 15
_diffrn_reflns_limit_k_min -14
_diffrn_reflns_limit_l_max 19
_diffrn_reflns_limit_l_min -19
_diffrn_reflns_number 19287
_diffrn_reflns_theta_full 75.59
_diffrn_reflns_theta_max 75.59
_diffrn_reflns_theta_min 3.04
_exptl_absorpt_coefficient_mu 8.537
_exptl_absorpt_correction_T_max 1.00000
_exptl_absorpt_correction_T_min 0.38420
_exptl_absorpt_correction_type multi-scan
_exptl_absorpt_process_details
;
CrysAlisPro, Oxford Diffraction Ltd.,
Version 1.171.33.55 (release 05-01-2010 CrysAlis171 .NET)
(compiled Jan  5 2010,16:28:46)
Empirical absorption correction using spherical harmonics,
 implemented in SCALE3 ABSPACK scaling algorithm.
;
_exptl_crystal_colour red
_exptl_crystal_density_diffrn 1.826
_exptl_crystal_density_method 'not measured'
_exptl_crystal_description prism
_exptl_crystal_F_000 1096
_exptl_crystal_size_max 0.1
_exptl_crystal_size_mid 0.1
_exptl_crystal_size_min 0.1
_refine_diff_density_max 1.289
_refine_diff_density_min -1.747
_refine_diff_density_rms 0.1
_refine_ls_extinction_method none
_refine_ls_goodness_of_fit_ref 1.044
_refine_ls_hydrogen_treatment mixed
_refine_ls_matrix_type full
_refine_ls_number_parameters 611
_refine_ls_number_reflns 8245
_refine_ls_number_restraints 3
_refine_ls_restrained_S_all 1.044
_refine_ls_R_factor_all 0.0387
_refine_ls_R_factor_gt 0.037
_refine_ls_shift/su_max 0.001
_refine_ls_shift/su_mean 0
_refine_ls_structure_factor_coef Fsqd
_refine_ls_weighting_details 'calc w=1/[\s^2^(Fo^2^)+(0.0615P)^2^+1.3770P] where P=(Fo^2^+2Fc^2^)/3'
_refine_ls_weighting_scheme calc
_refine_ls_wR_factor_gt 0.0981
_refine_ls_wR_factor_ref 0.0994
_reflns_number_gt 7928
_reflns_number_total 8245
_reflns_threshold_expression >2sigma(I)
_cod_data_source_file c4ra05855k2.cif
_cod_data_source_block Fe-Ta
_cod_database_code 7217312

loop_
_symmetry_equiv_pos_as_xyz
'x, y, z'
'-x, -y, -z'

loop_
_atom_site_label
_atom_site_type_symbol
_atom_site_fract_x
_atom_site_fract_y
_atom_site_fract_z
_atom_site_U_iso_or_equiv
_atom_site_adp_type
_atom_site_occupancy
_atom_site_symmetry_multiplicity
_atom_site_calc_flag
_atom_site_refinement_flags
C1 C 0.4144(3) 0.5663(3) 0.6484(3) 0.0460(8) Uani 1 1 d .
H1 H 0.4762 0.5935 0.6993 0.055 Uiso 1 1 calc R
C2 C 0.4446(4) 0.5994(4) 0.5729(3) 0.0520(10) Uani 1 1 d .
H2 H 0.5248 0.6496 0.5748 0.062 Uiso 1 1 calc R
C3 C 0.3575(4) 0.5587(4) 0.4962(3) 0.0548(10) Uani 1 1 d .
H3 H 0.3782 0.5798 0.4454 0.066 Uiso 1 1 calc R
C4 C 0.2352(4) 0.4841(3) 0.4946(3) 0.0443(8) Uani 1 1 d .
C5 C 0.1355(4) 0.4355(4) 0.4180(3) 0.0526(9) Uani 1 1 d .
H5 H 0.151 0.4505 0.3641 0.063 Uiso 1 1 calc R
C6 C 0.0197(4) 0.3684(4) 0.4228(3) 0.0511(9) Uani 1 1 d .
H6 H -0.0431 0.3374 0.372 0.061 Uiso 1 1 calc R
C7 C -0.0081(3) 0.3439(3) 0.5049(3) 0.0419(7) Uani 1 1 d .
C8 C -0.1272(3) 0.2797(3) 0.5165(3) 0.0471(8) Uani 1 1 d .
H8 H -0.1943 0.2481 0.4687 0.057 Uiso 1 1 calc R
C9 C -0.1436(3) 0.2642(4) 0.5979(3) 0.0496(9) Uani 1 1 d .
H9 H -0.2225 0.2229 0.6065 0.059 Uiso 1 1 calc R
C10 C -0.0417(3) 0.3103(3) 0.6693(3) 0.0443(8) Uani 1 1 d .
H10 H -0.0551 0.2982 0.7245 0.053 Uiso 1 1 calc R
C11 C 0.0891(3) 0.3880(3) 0.5798(2) 0.0353(6) Uani 1 1 d .
C12 C 0.2117(3) 0.4579(3) 0.5746(2) 0.0369(7) Uani 1 1 d .
C13 C 0.3292(4) 0.2547(3) 0.6291(3) 0.0449(8) Uani 1 1 d .
H13 H 0.3641 0.306 0.5985 0.054 Uiso 1 1 calc R
C14 C 0.3447(4) 0.1451(4) 0.6021(3) 0.0526(9) Uani 1 1 d .
H14 H 0.3903 0.1251 0.5552 0.063 Uiso 1 1 calc R
C15 C 0.2931(4) 0.0674(4) 0.6446(3) 0.0505(9) Uani 1 1 d .
H15 H 0.301 -0.0067 0.6259 0.061 Uiso 1 1 calc R
C16 C 0.2276(3) 0.1007(3) 0.7174(3) 0.0425(7) Uani 1 1 d .
C17 C 0.1737(4) 0.0286(4) 0.7702(3) 0.0516(9) Uani 1 1 d .
H17 H 0.1798 -0.0458 0.7557 0.062 Uiso 1 1 calc R
C18 C 0.1144(4) 0.0673(4) 0.8403(3) 0.0486(8) Uani 1 1 d .
H18 H 0.0786 0.0183 0.8724 0.058 Uiso 1 1 calc R
C19 C 0.1055(3) 0.1833(3) 0.8665(3) 0.0403(7) Uani 1 1 d .
C20 C 0.0531(3) 0.2324(4) 0.9428(3) 0.0467(8) Uani 1 1 d .
H20 H 0.0154 0.1877 0.9774 0.056 Uiso 1 1 calc R
C21 C 0.0582(4) 0.3465(4) 0.9652(3) 0.0502(9) Uani 1 1 d .
H21 H 0.0269 0.381 1.0169 0.06 Uiso 1 1 calc R
C22 C 0.1104(3) 0.4115(3) 0.9108(2) 0.0419(7) Uani 1 1 d .
H22 H 0.1122 0.4888 0.9268 0.05 Uiso 1 1 calc R
C23 C 0.1565(3) 0.2543(3) 0.8163(2) 0.0346(6) Uani 1 1 d .
C24 C 0.2170(3) 0.2122(3) 0.7408(2) 0.0359(6) Uani 1 1 d .
C25 C 0.4838(3) 0.4757(4) 0.8482(3) 0.0473(8) Uani 1 1 d .
H25 H 0.4746 0.3991 0.8114 0.057 Uiso 1 1 calc R
C26 C 0.5904(4) 0.5417(5) 0.9152(3) 0.0571(10) Uani 1 1 d .
H26 H 0.6504 0.5089 0.923 0.069 Uiso 1 1 calc R
C27 C 0.6057(4) 0.6545(5) 0.9692(3) 0.0617(12) Uani 1 1 d .
H27 H 0.6769 0.6992 1.0134 0.074 Uiso 1 1 calc R
C28 C 0.5140(4) 0.7039(4) 0.9583(3) 0.0508(9) Uani 1 1 d .
C29 C 0.5181(4) 0.8201(4) 1.0118(3) 0.0651(13) Uani 1 1 d .
H29 H 0.5873 0.8702 1.0566 0.078 Uiso 1 1 calc R
C30 C 0.4253(5) 0.8583(4) 0.9991(3) 0.0630(13) Uani 1 1 d .
H30 H 0.4312 0.9341 1.0357 0.076 Uiso 1 1 calc R
C31 C 0.3157(4) 0.7858(3) 0.9302(3) 0.0484(9) Uani 1 1 d .
C32 C 0.2128(5) 0.8178(4) 0.9153(3) 0.0551(10) Uani 1 1 d .
H32 H 0.2127 0.8926 0.9489 0.066 Uiso 1 1 calc R
C33 C 0.1115(4) 0.7378(4) 0.8507(3) 0.0531(10) Uani 1 1 d .
H33 H 0.0421 0.758 0.8407 0.064 Uiso 1 1 calc R
C34 C 0.1129(3) 0.6249(3) 0.7994(3) 0.0441(8) Uani 1 1 d .
H34 H 0.0436 0.5718 0.7558 0.053 Uiso 1 1 calc R
C35 C 0.3105(3) 0.6712(3) 0.8762(2) 0.0396(7) Uani 1 1 d .
C36 C 0.4093(3) 0.6310(3) 0.8903(2) 0.0403(7) Uani 1 1 d .
C37 C 0.1088(4) -0.0096(4) 0.3873(3) 0.0562(10) Uani 1 1 d .
C38 C 0.0984(5) 0.1099(5) 0.4202(4) 0.0748(15) Uani 1 1 d .
H38A H 0.0674 0.123 0.4777 0.112 Uiso 1 1 calc R
H38B H 0.0419 0.1151 0.3755 0.112 Uiso 1 1 calc R
H38C H 0.1793 0.1686 0.4286 0.112 Uiso 1 1 calc R
C39 C 0.5636(3) 0.1173(3) 0.2942(3) 0.0445(8) Uani 1 1 d .
C40 C 0.5144(3) 0.1220(3) 0.3868(2) 0.0391(7) Uani 1 1 d .
C41 C 0.3417(4) -0.2272(3) 0.2313(3) 0.0503(9) Uani 1 1 d .
C42 C 0.2609(4) -0.2550(3) 0.1397(3) 0.0489(9) Uani 1 1 d .
C43 C 0.2083(5) 0.1137(4) 0.1328(4) 0.0619(11) Uani 1 1 d .
C44 C 0.2695(4) 0.2130(4) 0.2258(3) 0.0545(10) Uani 1 1 d .
N1 N 0.2991(3) 0.4964(2) 0.6504(2) 0.0374(6) Uani 1 1 d .
N2 N 0.0743(2) 0.3710(2) 0.66135(19) 0.0361(6) Uani 1 1 d .
N3 N 0.2662(3) 0.2895(3) 0.6970(2) 0.0371(6) Uani 1 1 d .
N4 N 0.1577(2) 0.3667(2) 0.83647(19) 0.0349(6) Uani 1 1 d .
N5 N 0.3943(3) 0.5186(3) 0.8348(2) 0.0389(6) Uani 1 1 d .
N6 N 0.2098(3) 0.5919(2) 0.8114(2) 0.0370(6) Uani 1 1 d .
O1 O 0.1544(2) -0.0347(2) 0.3030(2) 0.0481(6) Uani 1 1 d .
O2 O 0.4718(2) 0.0602(3) 0.22375(19) 0.0504(6) Uani 1 1 d .
O3 O 0.6707(3) 0.1622(3) 0.2913(3) 0.0646(8) Uani 1 1 d .
O4 O 0.5854(3) 0.1590(3) 0.4583(2) 0.0612(8) Uani 1 1 d .
O5 O 0.3938(2) 0.0850(2) 0.37830(17) 0.0417(5) Uani 1 1 d .
O6 O 0.3607(3) -0.1209(3) 0.2860(2) 0.0578(7) Uani 1 1 d .
O7 O 0.3758(4) -0.2999(3) 0.2483(3) 0.0826(12) Uani 1 1 d .
O8 O 0.2264(4) -0.3508(3) 0.0786(3) 0.0788(11) Uani 1 1 d .
O9 O 0.2348(3) -0.1639(2) 0.1377(2) 0.0526(7) Uani 1 1 d .
O10 O 0.2194(3) 0.0150(3) 0.1316(2) 0.0567(7) Uani 1 1 d .
O11 O 0.1573(6) 0.1264(4) 0.0707(4) 0.114(2) Uani 1 1 d .
O12 O 0.2816(5) 0.3155(3) 0.2397(3) 0.0866(13) Uani 1 1 d .
O13 O 0.3080(3) 0.1748(2) 0.2839(2) 0.0562(7) Uani 1 1 d .
O14 O 0.1715(4) 0.4722(5) 0.2090(4) 0.0873(13) Uani 1 1 d D
Fe1 Fe 0.23398(4) 0.43965(4) 0.74872(3) 0.03201(12) Uani 1 1 d .
Ta1 Ta 0.293301(13) -0.005105(12) 0.245253(10) 0.03696(7) Uani 1 1 d .
H14A H 0.231(5) 0.535(4) 0.252(4) 0.09(2) Uiso 1 1 d D
H14B H 0.205(5) 0.415(4) 0.189(5) 0.09(2) Uiso 1 1 d D
H37A H 0.162(6) -0.019(6) 0.443(5) 0.09(2) Uiso 1 1 d .
H37B H 0.028(6) -0.071(5) 0.384(4) 0.070(16) Uiso 1 1 d .

loop_
_atom_site_aniso_label
_atom_site_aniso_U_11
_atom_site_aniso_U_22
_atom_site_aniso_U_33
_atom_site_aniso_U_23
_atom_site_aniso_U_13
_atom_site_aniso_U_12
C1 0.0354(16) 0.0432(17) 0.053(2) 0.0107(16) 0.0089(15) 0.0113(14)
C2 0.0449(19) 0.0457(19) 0.064(3) 0.0172(18) 0.0185(18) 0.0145(15)
C3 0.063(2) 0.052(2) 0.057(2) 0.0245(19) 0.026(2) 0.0227(19)
C4 0.0523(19) 0.0440(17) 0.0407(18) 0.0130(15) 0.0100(15) 0.0239(15)
C5 0.071(3) 0.059(2) 0.0363(19) 0.0177(17) 0.0080(18) 0.033(2)
C6 0.060(2) 0.054(2) 0.0370(18) 0.0098(16) -0.0067(16) 0.0265(18)
C7 0.0449(17) 0.0418(17) 0.0352(17) 0.0054(14) -0.0043(14) 0.0198(14)
C8 0.0391(17) 0.0452(18) 0.044(2) 0.0026(15) -0.0146(14) 0.0141(14)
C9 0.0353(16) 0.052(2) 0.050(2) 0.0112(17) -0.0018(15) 0.0090(15)
C10 0.0323(15) 0.0497(18) 0.0429(19) 0.0117(15) 0.0019(14) 0.0090(14)
C11 0.0355(15) 0.0349(14) 0.0329(15) 0.0058(12) 0.0015(12) 0.0158(12)
C12 0.0384(15) 0.0352(14) 0.0365(16) 0.0078(13) 0.0044(13) 0.0171(12)
C13 0.0468(18) 0.0510(19) 0.0368(18) 0.0082(15) 0.0108(15) 0.0235(15)
C14 0.056(2) 0.062(2) 0.0397(19) 0.0066(17) 0.0099(17) 0.0327(19)
C15 0.057(2) 0.0495(19) 0.044(2) 0.0035(16) 0.0008(17) 0.0321(17)
C16 0.0439(17) 0.0423(17) 0.0363(17) 0.0049(14) -0.0015(14) 0.0188(14)
C17 0.053(2) 0.0437(18) 0.057(2) 0.0140(17) -0.0026(18) 0.0213(16)
C18 0.0456(18) 0.0494(19) 0.054(2) 0.0217(17) 0.0016(16) 0.0177(15)
C19 0.0321(14) 0.0498(18) 0.0377(17) 0.0141(15) -0.0023(13) 0.0149(13)
C20 0.0384(16) 0.068(2) 0.0416(19) 0.0258(18) 0.0073(14) 0.0227(16)
C21 0.0465(19) 0.069(2) 0.0389(19) 0.0162(18) 0.0116(15) 0.0282(18)
C22 0.0420(17) 0.0484(18) 0.0337(17) 0.0077(14) 0.0040(13) 0.0209(14)
C23 0.0263(13) 0.0407(15) 0.0307(15) 0.0046(12) -0.0042(11) 0.0130(11)
C24 0.0304(13) 0.0399(15) 0.0311(15) 0.0041(12) -0.0024(12) 0.0135(12)
C25 0.0339(16) 0.060(2) 0.0440(19) 0.0121(17) -0.0010(14) 0.0188(15)
C26 0.0352(17) 0.080(3) 0.050(2) 0.019(2) -0.0023(16) 0.0188(18)
C27 0.0348(18) 0.081(3) 0.047(2) 0.013(2) -0.0121(16) 0.0032(18)
C28 0.0390(17) 0.055(2) 0.0392(19) 0.0066(17) -0.0030(15) 0.0025(16)
C29 0.054(2) 0.054(2) 0.051(2) -0.0033(19) -0.0068(19) -0.0038(19)
C30 0.073(3) 0.0389(18) 0.049(2) -0.0033(17) 0.010(2) 0.0024(19)
C31 0.059(2) 0.0360(16) 0.0414(19) 0.0067(14) 0.0136(17) 0.0119(15)
C32 0.078(3) 0.0421(18) 0.052(2) 0.0153(17) 0.027(2) 0.0300(19)
C33 0.066(2) 0.054(2) 0.057(2) 0.0227(19) 0.022(2) 0.0384(19)
C34 0.0448(18) 0.0512(19) 0.0390(18) 0.0117(15) 0.0046(14) 0.0249(15)
C35 0.0408(16) 0.0362(15) 0.0336(16) 0.0060(13) 0.0033(13) 0.0096(13)
C36 0.0342(15) 0.0433(17) 0.0337(16) 0.0068(14) 0.0033(13) 0.0080(13)
C37 0.049(2) 0.057(2) 0.053(2) 0.0073(19) 0.0105(18) 0.0185(18)
C38 0.076(3) 0.071(3) 0.068(3) 0.000(3) 0.011(3) 0.038(3)
C39 0.0351(16) 0.0465(18) 0.049(2) 0.0140(16) 0.0043(15) 0.0138(14)
C40 0.0334(15) 0.0416(16) 0.0367(17) 0.0081(14) -0.0061(13) 0.0130(13)
C41 0.0481(19) 0.0433(18) 0.058(2) 0.0109(17) 0.0007(17) 0.0227(16)
C42 0.0487(19) 0.0417(18) 0.046(2) 0.0014(16) 0.0027(16) 0.0173(15)
C43 0.060(2) 0.063(2) 0.063(3) 0.029(2) -0.011(2) 0.017(2)
C44 0.058(2) 0.049(2) 0.062(3) 0.0216(19) 0.0031(19) 0.0253(18)
N1 0.0330(12) 0.0361(13) 0.0394(15) 0.0080(11) 0.0032(11) 0.0132(10)
N2 0.0316(12) 0.0395(13) 0.0316(13) 0.0056(11) 0.0005(10) 0.0129(10)
N3 0.0332(12) 0.0420(14) 0.0307(13) 0.0047(11) 0.0004(10) 0.0150(11)
N4 0.0291(11) 0.0428(14) 0.0290(13) 0.0057(11) -0.0014(10) 0.0157(10)
N5 0.0326(12) 0.0455(14) 0.0345(14) 0.0088(12) 0.0004(11) 0.0142(11)
N6 0.0401(14) 0.0389(13) 0.0311(13) 0.0081(11) 0.0033(11) 0.0172(11)
O1 0.0380(12) 0.0487(13) 0.0467(15) 0.0044(11) 0.0002(11) 0.0145(10)
O2 0.0413(13) 0.0639(16) 0.0374(13) 0.0128(12) 0.0056(11) 0.0121(12)
O3 0.0385(14) 0.082(2) 0.071(2) 0.0297(18) 0.0134(14) 0.0158(14)
O4 0.0416(14) 0.077(2) 0.0502(17) 0.0141(15) -0.0091(12) 0.0113(13)
O5 0.0325(11) 0.0461(12) 0.0358(12) 0.0046(10) -0.0002(9) 0.0108(9)
O6 0.0658(18) 0.0482(14) 0.0528(17) 0.0049(13) -0.0115(14) 0.0273(13)
O7 0.098(3) 0.063(2) 0.084(3) 0.0104(19) -0.017(2) 0.044(2)
O8 0.100(3) 0.0484(16) 0.067(2) -0.0064(16) -0.015(2) 0.0293(18)
O9 0.0623(16) 0.0425(13) 0.0410(14) -0.0016(11) -0.0099(12) 0.0218(12)
O10 0.0673(18) 0.0539(15) 0.0435(15) 0.0134(13) -0.0126(13) 0.0207(14)
O11 0.147(5) 0.084(3) 0.101(4) 0.039(3) -0.050(3) 0.029(3)
O12 0.114(3) 0.0559(19) 0.094(3) 0.028(2) 0.002(3) 0.036(2)
O13 0.0700(18) 0.0409(13) 0.0502(16) 0.0067(12) -0.0086(14) 0.0214(13)
O14 0.078(3) 0.097(3) 0.118(4) 0.058(3) 0.043(3) 0.047(3)
Fe1 0.0271(2) 0.0355(2) 0.0281(2) 0.00402(19) -0.00067(18) 0.01196(18)
Ta1 0.03364(9) 0.03748(10) 0.03342(10) 0.00499(7) -0.00293(6) 0.01289(7)

loop_
_atom_type_symbol
_atom_type_description
_atom_type_scat_dispersion_real
_atom_type_scat_dispersion_imag
_atom_type_scat_source
C C 0.0181 0.0091 'International Tables Vol C Tables 4.2.6.8 and 6.1.1.4'
H H 0 0 'International Tables Vol C Tables 4.2.6.8 and 6.1.1.4'
N N 0.0311 0.018 'International Tables Vol C Tables 4.2.6.8 and 6.1.1.4'
O O 0.0492 0.0322 'International Tables Vol C Tables 4.2.6.8 and 6.1.1.4'
Fe Fe -1.1336 3.1974 'International Tables Vol C Tables 4.2.6.8 and 6.1.1.4'
Ta Ta -5.7959 5.2718 'International Tables Vol C Tables 4.2.6.8 and 6.1.1.4'

loop_
_geom_angle_atom_site_label_1
_geom_angle_atom_site_label_2
_geom_angle_atom_site_label_3
_geom_angle
N1 C1 C2 122.5(4)
N1 C1 H1 118.8
C2 C1 H1 118.8
C3 C2 C1 120.4(4)
C3 C2 H2 119.8
C1 C2 H2 119.8
C2 C3 C4 119.3(4)
C2 C3 H3 120.3
C4 C3 H3 120.3
C12 C4 C3 116.6(4)
C12 C4 C5 118.9(4)
C3 C4 C5 124.6(4)
C6 C5 C4 121.2(4)
C6 C5 H5 119.4
C4 C5 H5 119.4
C5 C6 C7 121.1(4)
C5 C6 H6 119.5
C7 C6 H6 119.5
C8 C7 C11 117.1(4)
C8 C7 C6 124.3(4)
C11 C7 C6 118.5(3)
C9 C8 C7 119.4(3)
C9 C8 H8 120.3
C7 C8 H8 120.3
C8 C9 C10 120.1(4)
C8 C9 H9 119.9
C10 C9 H9 119.9
N2 C10 C9 122.8(4)
N2 C10 H10 118.6
C9 C10 H10 118.6
N2 C11 C7 124.0(3)
N2 C11 C12 115.6(3)
C7 C11 C12 120.4(3)
N1 C12 C4 124.2(3)
N1 C12 C11 116.0(3)
C4 C12 C11 119.8(3)
N3 C13 C14 123.0(4)
N3 C13 H13 118.5
C14 C13 H13 118.5
C15 C14 C13 119.9(4)
C15 C14 H14 120
C13 C14 H14 120
C14 C15 C16 119.1(4)
C14 C15 H15 120.5
C16 C15 H15 120.5
C24 C16 C15 117.5(4)
C24 C16 C17 118.1(3)
C15 C16 C17 124.3(4)
C18 C17 C16 121.1(4)
C18 C17 H17 119.5
C16 C17 H17 119.5
C17 C18 C19 121.2(4)
C17 C18 H18 119.4
C19 C18 H18 119.4
C23 C19 C20 117.1(4)
C23 C19 C18 118.7(3)
C20 C19 C18 124.1(4)
C21 C20 C19 119.1(4)
C21 C20 H20 120.5
C19 C20 H20 120.5
C20 C21 C22 120.2(4)
C20 C21 H21 119.9
C22 C21 H21 119.9
N4 C22 C21 122.3(4)
N4 C22 H22 118.9
C21 C22 H22 118.9
N4 C23 C19 124.0(3)
N4 C23 C24 115.9(3)
C19 C23 C24 120.0(3)
N3 C24 C16 123.6(3)
N3 C24 C23 115.5(3)
C16 C24 C23 120.8(3)
N5 C25 C26 122.6(4)
N5 C25 H25 118.7
C26 C25 H25 118.7
C27 C26 C25 119.4(4)
C27 C26 H26 120.3
C25 C26 H26 120.3
C26 C27 C28 120.4(4)
C26 C27 H27 119.8
C28 C27 H27 119.8
C36 C28 C27 116.5(4)
C36 C28 C29 117.9(4)
C27 C28 C29 125.6(4)
C30 C29 C28 121.7(4)
C30 C29 H29 119.1
C28 C29 H29 119.1
C29 C30 C31 122.1(4)
C29 C30 H30 119
C31 C30 H30 119
C32 C31 C35 117.5(4)
C32 C31 C30 125.4(4)
C35 C31 C30 117.1(4)
C33 C32 C31 119.5(4)
C33 C32 H32 120.3
C31 C32 H32 120.3
C32 C33 C34 119.9(4)
C32 C33 H33 120
C34 C33 H33 120
N6 C34 C33 122.2(4)
N6 C34 H34 118.9
C33 C34 H34 118.9
N6 C35 C31 123.0(4)
N6 C35 C36 116.4(3)
C31 C35 C36 120.6(3)
N5 C36 C28 123.5(4)
N5 C36 C35 115.8(3)
C28 C36 C35 120.7(4)
O1 C37 C38 112.5(4)
O1 C37 H37A 114(4)
C38 C37 H37A 109(4)
O1 C37 H37B 111(3)
C38 C37 H37B 111(3)
H37A C37 H37B 98(5)
C37 C38 H38A 109.5
C37 C38 H38B 109.5
H38A C38 H38B 109.5
C37 C38 H38C 109.5
H38A C38 H38C 109.5
H38B C38 H38C 109.5
O3 C39 O2 126.6(4)
O3 C39 C40 122.1(4)
O2 C39 C40 111.3(3)
O4 C40 O5 125.2(4)
O4 C40 C39 121.3(3)
O5 C40 C39 113.5(3)
O7 C41 O6 126.6(5)
O7 C41 C42 122.4(4)
O6 C41 C42 110.9(4)
O8 C42 O9 125.6(4)
O8 C42 C41 123.2(4)
O9 C42 C41 111.2(3)
O11 C43 O10 124.9(5)
O11 C43 C44 123.9(5)
O10 C43 C44 111.2(4)
O12 C44 O13 125.4(5)
O12 C44 C43 122.8(5)
O13 C44 C43 111.8(4)
C1 N1 C12 117.0(3)
C1 N1 Fe1 129.8(3)
C12 N1 Fe1 113.2(2)
C10 N2 C11 116.5(3)
C10 N2 Fe1 130.8(3)
C11 N2 Fe1 112.6(2)
C13 N3 C24 116.8(3)
C13 N3 Fe1 130.5(3)
C24 N3 Fe1 112.7(2)
C22 N4 C23 117.3(3)
C22 N4 Fe1 129.8(3)
C23 N4 Fe1 113.0(2)
C25 N5 C36 117.6(3)
C25 N5 Fe1 129.4(3)
C36 N5 Fe1 112.9(2)
C34 N6 C35 117.9(3)
C34 N6 Fe1 129.8(3)
C35 N6 Fe1 112.3(2)
C37 O1 Ta1 145.8(3)
C39 O2 Ta1 120.0(2)
C40 O5 Ta1 117.2(2)
C41 O6 Ta1 121.7(3)
C42 O9 Ta1 123.5(3)
C43 O10 Ta1 123.0(3)
C44 O13 Ta1 120.7(3)
H14A O14 H14B 107(4)
N1 Fe1 N4 173.79(12)
N1 Fe1 N5 95.12(13)
N4 Fe1 N5 89.86(12)
N1 Fe1 N3 93.32(12)
N4 Fe1 N3 82.68(12)
N5 Fe1 N3 93.09(12)
N1 Fe1 N6 90.02(12)
N4 Fe1 N6 94.31(12)
N5 Fe1 N6 82.63(13)
N3 Fe1 N6 174.80(12)
N1 Fe1 N2 82.44(12)
N4 Fe1 N2 92.78(12)
N5 Fe1 N2 176.06(13)
N3 Fe1 N2 90.15(12)
N6 Fe1 N2 94.25(12)
O1 Ta1 O2 161.74(12)
O1 Ta1 O10 100.50(14)
O2 Ta1 O10 92.95(13)
O1 Ta1 O9 97.17(12)
O2 Ta1 O9 98.89(12)
O10 Ta1 O9 70.80(12)
O1 Ta1 O5 85.11(11)
O2 Ta1 O5 76.79(10)
O10 Ta1 O5 144.28(12)
O9 Ta1 O5 144.05(12)
O1 Ta1 O6 93.31(14)
O2 Ta1 O6 83.29(14)
O10 Ta1 O6 142.15(12)
O9 Ta1 O6 72.62(12)
O5 Ta1 O6 71.43(11)
O1 Ta1 O13 89.70(13)
O2 Ta1 O13 82.45(13)
O10 Ta1 O13 72.96(12)
O9 Ta1 O13 143.75(12)
O5 Ta1 O13 71.82(11)
O6 Ta1 O13 142.70(12)

loop_
_geom_bond_atom_site_label_1
_geom_bond_atom_site_label_2
_geom_bond_distance
C1 N1 1.346(4)
C1 C2 1.392(6)
C1 H1 0.93
C2 C3 1.362(7)
C2 H2 0.93
C3 C4 1.415(6)
C3 H3 0.93
C4 C12 1.404(5)
C4 C5 1.434(6)
C5 C6 1.351(7)
C5 H5 0.93
C6 C7 1.434(6)
C6 H6 0.93
C7 C8 1.402(6)
C7 C11 1.406(5)
C8 C9 1.355(6)
C8 H8 0.93
C9 C10 1.403(5)
C9 H9 0.93
C10 N2 1.341(4)
C10 H10 0.93
C11 N2 1.362(5)
C11 C12 1.426(5)
C12 N1 1.357(5)
C13 N3 1.341(4)
C13 C14 1.397(6)
C13 H13 0.93
C14 C15 1.362(7)
C14 H14 0.93
C15 C16 1.409(5)
C15 H15 0.93
C16 C24 1.396(5)
C16 C17 1.440(6)
C17 C18 1.349(6)
C17 H17 0.93
C18 C19 1.441(6)
C18 H18 0.93
C19 C23 1.388(5)
C19 C20 1.407(5)
C20 C21 1.365(6)
C20 H20 0.93
C21 C22 1.394(6)
C21 H21 0.93
C22 N4 1.333(4)
C22 H22 0.93
C23 N4 1.362(4)
C23 C24 1.429(4)
C24 N3 1.367(5)
C25 N5 1.340(5)
C25 C26 1.399(5)
C25 H25 0.93
C26 C27 1.363(7)
C26 H26 0.93
C27 C28 1.411(7)
C27 H27 0.93
C28 C36 1.403(5)
C28 C29 1.433(7)
C29 C30 1.331(8)
C29 H29 0.93
C30 C31 1.443(6)
C30 H30 0.93
C31 C32 1.393(7)
C31 C35 1.413(5)
C32 C33 1.372(7)
C32 H32 0.93
C33 C34 1.409(5)
C33 H33 0.93
C34 N6 1.329(5)
C34 H34 0.93
C35 N6 1.368(4)
C35 C36 1.415(5)
C36 N5 1.366(5)
C37 O1 1.410(5)
C37 C38 1.490(7)
C37 H37A 1.09(7)
C37 H37B 0.99(6)
C38 H38A 0.96
C38 H38B 0.96
C38 H38C 0.96
C39 O3 1.186(5)
C39 O2 1.316(5)
C39 C40 1.558(5)
C40 O4 1.208(5)
C40 O5 1.293(4)
C41 O7 1.208(6)
C41 O6 1.290(5)
C41 C42 1.536(6)
C42 O8 1.211(5)
C42 O9 1.297(5)
C43 O11 1.186(7)
C43 O10 1.299(6)
C43 C44 1.535(7)
C44 O12 1.215(6)
C44 O13 1.278(6)
N1 Fe1 1.972(3)
N2 Fe1 1.987(3)
N3 Fe1 1.983(3)
N4 Fe1 1.974(3)
N5 Fe1 1.978(3)
N6 Fe1 1.986(3)
O1 Ta1 1.852(3)
O2 Ta1 2.033(3)
O5 Ta1 2.085(3)
O6 Ta1 2.112(3)
O9 Ta1 2.053(3)
O10 Ta1 2.050(3)
O13 Ta1 2.126(3)
O14 H14A 0.91(2)
O14 H14B 0.91(2)
